data_1540260
loop_
_publ_author_name
'Kissel, J.'
'Hoppe, R.'

_publ_section_title
;
 Das erste "Lithovanadate": K2 (Li V O4)
;
_journal_name_full 'Zeitschrift fuer Anorganische und Allgemeine Chemie'
_journal_page_first 109
_journal_page_last 118
_journal_volume 570
_journal_year 1989
_chemical_formula_sum 'K2 Li O4 V'
_chemical_name_systematic 'K2 (Li V O4)'
_space_group_IT_number 12
_symmetry_space_group_name_Hall '-C 2y'
_symmetry_space_group_name_H-M 'C 1 2/m 1'
_cell_angle_alpha 90
_cell_angle_beta 90.23
_cell_angle_gamma 90
_cell_formula_units_Z 4
_cell_length_a 8.359
_cell_length_b 7.747
_cell_length_c 7.529
_cell_volume 487.553
_citation_journal_id_ASTM ZAACAB
_cod_data_source_file Kissel_ZAACAB_1989_1180.cif
_cod_data_source_block K2Li1O4V1
_cod_original_cell_volume 487.5528
_cod_original_formula_sum 'K2 Li1 O4 V1'
_cod_database_code 1540260

loop_
_symmetry_equiv_pos_as_xyz
x,y,z
-x,y,-z
-x,-y,-z
x,-y,z
x+1/2,y+1/2,z
-x+1/2,y+1/2,-z
-x+1/2,-y+1/2,-z
x+1/2,-y+1/2,z

loop_
_atom_site_label
_atom_site_type_symbol
_atom_site_fract_x
_atom_site_fract_y
_atom_site_fract_z
_atom_site_occupancy
_atom_site_U_iso_or_equiv
O3 O-2 0.0924 0 0.1598 1 0.0
O1 O-2 0.2781 0 0.4711 1 0.0
O2 O-2 0.3853 0.8213 0.1717 1 0.0
Li1 Li+1 0 0.1751 0 1 0.0
K2 K+1 0 0.2178 0.5 1 0.0
V1 V+5 0.7146 0 0.7557 1 0.0
K1 K+1 0.2966 0 0.8218 1 0.0
